data_2006166
loop_
_publ_author_name
'Nishi, Fumito'

_publ_section_title
;
 Strontium Metasilicate, SrSiO~3~
;
_journal_issue 5
_journal_name_full 'Acta Crystallographica Section C'
_journal_page_first 534
_journal_page_last 536
_journal_paper_doi 10.1107/S0108270196015338
_journal_volume 53
_journal_year 1997
_chemical_formula_iupac 'Sr Si O3'
_chemical_formula_sum 'O3 Si Sr'
_chemical_formula_weight 163.71
_space_group_IT_number 15
_symmetry_cell_setting monoclinic
_symmetry_space_group_name_Hall '-C 2yc'
_symmetry_space_group_name_H-M 'C 1 2/c 1'
_atom_type_scat_source IntTabIV
_cell_angle_alpha 90
_cell_angle_beta 111.570(10)
_cell_angle_gamma 90
_cell_formula_units_Z 12
_cell_length_a 12.333(2)
_cell_length_b 7.1460(10)
_cell_length_c 10.8850(10)
_cell_measurement_reflns_used 25
_cell_measurement_temperature 293
_cell_measurement_theta_max 34.10
_cell_measurement_theta_min 33.15
_cell_volume 892.1(2)
_computing_cell_refinement 'MSC/AFC Diffractometer Control Software'
_computing_data_collection
;
MSC/AFC Diffractometer Control Software (Molecular Structure
Corporation, 1992a)
;
_computing_data_reduction 'TEXSAN (Molecular Structure Corporation, 1992b)'
_computing_structure_refinement
;
LINUS (Coppens & Hamilton, 1970). Program(s) used to calculate Fourier maps:
ORFFE (Busing, Martin & Levy, 1964)
;
_computing_structure_solution 'MITHRIL (Gilmore, 1983) in TEXSAN'
_diffrn_measurement_device 'Rigaku AFC-5'
_diffrn_measurement_method \w/2\q
_diffrn_radiation_type MoK\a
_diffrn_radiation_wavelength 0.71073
_diffrn_reflns_av_R_equivalents 0.030
_diffrn_reflns_limit_h_max 18
_diffrn_reflns_limit_h_min -19
_diffrn_reflns_limit_k_max 11
_diffrn_reflns_limit_k_min 0
_diffrn_reflns_limit_l_max 17
_diffrn_reflns_limit_l_min 0
_diffrn_reflns_number 2253
_diffrn_reflns_theta_max 35
_diffrn_standards_decay_% 0.5
_diffrn_standards_interval_count 150
_diffrn_standards_number 3
_exptl_absorpt_coefficient_mu 16.32
_exptl_absorpt_correction_T_max 0.168
_exptl_absorpt_correction_T_min 0.141
_exptl_absorpt_correction_type spherical
_exptl_crystal_colour colourless
_exptl_crystal_density_diffrn 3.67
_exptl_crystal_description Sphere
_exptl_crystal_F_000 912
_exptl_crystal_size_rad 0.14
_refine_diff_density_max 0.41
_refine_diff_density_min -0.39
_refine_ls_extinction_coef 3.1E-6(4)
_refine_ls_extinction_method 'isotropic (Zachariasen, 1963)'
_refine_ls_goodness_of_fit_obs 1.34
_refine_ls_matrix_type full
_refine_ls_number_parameters 72
_refine_ls_number_reflns 1006
_refine_ls_R_factor_obs .056
_refine_ls_shift/esd_max 0.06
_refine_ls_structure_factor_coef F
_refine_ls_weighting_details 'w = 1/\s^2^(F)'
_refine_ls_weighting_scheme calc
_refine_ls_wR_factor_obs .067
_reflns_number_observed 1006
_reflns_number_total 2029
_reflns_observed_criterion I>3\s(I)
_cod_data_source_file ta1133.cif
_cod_data_source_block a
_cod_depositor_comments
;
The following automatic conversions were performed:

'_refine_ls_weighting_scheme' value 'w = 1/\s^2^(F)' was changed to
'calc'. New tag '_refine_ls_weighting_details' was created. The value
of the new tag was set to 'w = 1/\s^2^(F)'.

Automatic conversion script
Id: cif_fix_values 3143 2015-03-26 13:38:13Z robertas 
;
_cod_original_sg_symbol_H-M 'C 2/c'
_cod_database_code 2006166

loop_
_symmetry_equiv_pos_as_xyz
x,y,z
1/2+x,1/2+y,z
x,-y,1/2+z
1/2+x,1/2-y,1/2+z
-x,-y,-z
1/2-x,1/2-y,-z
-x,y,1/2-z
1/2-x,1/2+y,1/2-z

loop_
_atom_site_aniso_label
_atom_site_aniso_U_11
_atom_site_aniso_U_22
_atom_site_aniso_U_33
_atom_site_aniso_U_12
_atom_site_aniso_U_13
_atom_site_aniso_U_23
Sr(1) .0039(3) .0043(4) .0066(4) .0011(4) .0017(3) -.0007(4)
Sr(2) .0034(5) .0063(8) .0063(7) .0014(5) .0017(5) .0003(6)
Si(1) .0024(11) .0042(12) .0032(11) .0014(9) .0007(9) .0005(10)
Si(2) .0031(16) .0042(16) .0045(18) .0 .0021(14) .0
O(1) .011(3) .008(3) .005(3) -.004(3) .003(3) -.005(3)
O(2) .003(3) .013(4) .018(4) -.003(3) .005(3) .001(4)
O(3) .009(3) .004(3) .004(3) .001(2) .005(3) .000(2)
O(4) .006(3) .008(3) .009(3) -.001(3) .005(3) .003(3)
O(5) .009(5) .005(5) .005(5) .0 .002(4) .0

loop_
_atom_site_label
_atom_site_fract_x
_atom_site_fract_y
_atom_site_fract_z
_atom_site_U_iso_or_equiv
Sr(1) .08730(10) .2396(2) .4992(2) .0051(2)
Sr(2) .25 .25 0 .0050(3)
Si(1) .1241(3) .4574(5) .2460(4) .0031(5)
Si(2) 0 .8319(7) .25 .0035(7)
O(1) .1272(9) .4067(15) .1045(9) .0087(15)
O(2) .2220(8) .4059(16) .3832(11) .0102(16)
O(3) .1072(8) .6903(13) .2495(10) .0049(13)
O(4) .0468(8) .9342(14) .3888(9) .0069(14)
O(5) 0 .369(2) .25 .006(2)

loop_
_geom_angle_atom_site_label_1
_geom_angle_atom_site_label_2
_geom_angle_atom_site_label_3
_geom_angle_site_symmetry_1
_geom_angle_site_symmetry_3
_geom_angle
_geom_angle_publ_flag
O(2) Si(1) O(1) . . 125.3(7) yes
O(2) Si(1) O(3) . . 105.5(5) yes
O(2) Si(1) O(5) . . 106.0(5) yes
O(1) Si(1) O(3) . . 107.1(6) yes
O(1) Si(1) O(5) . . 106.7(4) yes
O(3) Si(1) O(5) . . 104.6(7) yes
O(4) Si(2) O(4) . 7_555 125.0(6) yes
O(4) Si(2) O(3) . . 105.8(5) yes
O(4) Si(2) O(3) . 7_555 106.8(6) yes
O(4) Si(2) O(3) 7_555 . 106.8(6) yes
O(4) Si(2) O(3) 7_555 7_555 105.8(5) yes
O(3) Si(2) O(3) . 7_555 105.2(6) yes
Si(2) O(3) Si(1) . . 135.0(6) yes
Si(1) O(5) Si(1) . 7_555 135.6(8) yes

loop_
_geom_bond_atom_site_label_1
_geom_bond_atom_site_label_2
_geom_bond_site_symmetry_1
_geom_bond_site_symmetry_2
_geom_bond_distance
_geom_bond_publ_flag
Sr(1) O(4) . 1_545 2.453(11) yes
Sr(1) O(2) . 6_556 2.457(9) yes
Sr(1) O(5) . . 2.688(5) yes
Sr(1) O(3) . 3_565 2.691(11) yes
Sr(1) O(4) . 5_566 2.692(11) yes
Sr(1) O(2) . . 2.703(13) yes
Sr(1) O(1) . 7_555 2.739(10) yes
Sr(1) O(1) . 3_565 2.744(11) yes
Sr(2) O(1) . . 2.471(12) yes
Sr(2) O(1) . 6_555 2.471(12) yes
Sr(2) O(3) . 3_564 2.681(9) yes
Sr(2) O(3) . 8_545 2.681(9) yes
Sr(2) O(4) . 3_564 2.692(9) yes
Sr(2) O(4) . 8_545 2.692(9) yes
Sr(2) O(2) . 3_564 2.731(12) yes
Sr(2) O(2) . 8_545 2.731(12) yes
Si(1) O(2) . . 1.580(10) yes
Si(1) O(1) . . 1.596(12) yes
Si(1) O(5) . . 1.671(7) yes
Si(1) O(3) . . 1.679(10) yes
Si(2) O(4) . . 1.584(10) yes
Si(2) O(4) . 7_555 1.584(10) yes
Si(2) O(3) . . 1.666(11) yes
Si(2) O(3) . 7_555 1.666(11) yes
